data_7042468
loop_
_publ_author_name
'Lara, Rebeca'
'Lalinde, Elena'
'Moreno, M. Teresa'

_publ_section_title
;
 Phosphorescent platinum(ii) alkynyls end-capped with benzothiazole units.
;
_journal_issue 14
_journal_name_full 'Dalton transactions (Cambridge, England : 2003)'
_journal_page_first 4628
_journal_page_last 4641
_journal_paper_doi 10.1039/c7dt00029d
_journal_volume 46
_journal_year 2017
_chemical_formula_moiety 'C64 H92 N6 O2 Pt S2'
_chemical_formula_sum 'C64 H92 N6 O2 Pt S2'
_chemical_formula_weight 1236.64
_space_group_IT_number 2
_symmetry_cell_setting triclinic
_symmetry_Int_Tables_number 2
_symmetry_space_group_name_Hall '-P 1'
_symmetry_space_group_name_H-M 'P -1'
_atom_sites_solution_hydrogens mixed
_audit_conform_dict_location ftp://ftp.iucr.org/pub/cif_core.dic
_audit_conform_dict_name cif_core.dic
_audit_conform_dict_version 2.4.3
_audit_creation_date 2015-03-15T23:13:33-00:00
_audit_creation_method 'WinGX routine CIF_UPDATE'
_audit_update_record
;
2017-01-03 deposited with the CCDC.
2017-03-13 downloaded from the CCDC.
;
_cell_angle_alpha 82.2600(10)
_cell_angle_beta 80.9740(10)
_cell_angle_gamma 86.4310(10)
_cell_formula_units_Z 2
_cell_length_a 9.4932(2)
_cell_length_b 17.5531(4)
_cell_length_c 19.1626(4)
_cell_measurement_reflns_used 3296
_cell_measurement_temperature 173.0(10)
_cell_measurement_theta_max 26.022
_cell_measurement_theta_min 1.085
_cell_measurement_wavelength 0.71073
_cell_volume 3122.13(12)
_computing_cell_refinement 'HKL Scalepack (Otwinowski & Minor 1997)'
_computing_data_collection 'Collect (Bruker AXS BV, 1997-2004)'
_computing_data_reduction 'HKL Denzo and Scalepack (Otwinowski & Minor 1997)'
_computing_molecular_graphics 'Ortep for Windows (Farrugia, 2012)'
_computing_publication_material 'WinGX publication routines (Farrugia, 2012)'
_computing_structure_refinement 'SHELXL-2014/7 (Sheldrick, 2014)'
_diffrn_ambient_temperature 173.0(10)
_diffrn_detector 'CCD plate'
_diffrn_detector_area_resol_mean 9
_diffrn_measured_fraction_theta_full 0.996
_diffrn_measured_fraction_theta_max 0.996
_diffrn_measurement_device '95mm CCD camera on \k-goniostat'
_diffrn_measurement_device_type KappaCCD
_diffrn_measurement_method 'CCD rotation images, thick slices'
_diffrn_orient_matrix_UB_11 -0.062964
_diffrn_orient_matrix_UB_12 -0.028017
_diffrn_orient_matrix_UB_13 -0.024235
_diffrn_orient_matrix_UB_21 0.070715
_diffrn_orient_matrix_UB_22 0.006185
_diffrn_orient_matrix_UB_23 -0.044709
_diffrn_orient_matrix_UB_31 0.049308
_diffrn_orient_matrix_UB_32 -0.049882
_diffrn_orient_matrix_UB_33 0.015855
_diffrn_radiation_monochromator 'horizonally mounted graphite crystal'
_diffrn_radiation_probe x-ray
_diffrn_radiation_type MoK\a
_diffrn_radiation_wavelength 0.71073
_diffrn_reflns_av_R_equivalents 0.0424
_diffrn_reflns_av_unetI/netI 0.0328
_diffrn_reflns_Laue_measured_fraction_full 0.996
_diffrn_reflns_Laue_measured_fraction_max 0.996
_diffrn_reflns_limit_h_max 11
_diffrn_reflns_limit_h_min -11
_diffrn_reflns_limit_k_max 21
_diffrn_reflns_limit_k_min -21
_diffrn_reflns_limit_l_max 23
_diffrn_reflns_limit_l_min -21
_diffrn_reflns_number 43220
_diffrn_reflns_point_group_measured_fraction_full 0.996
_diffrn_reflns_point_group_measured_fraction_max 0.996
_diffrn_reflns_theta_full 25.242
_diffrn_reflns_theta_max 26.022
_diffrn_reflns_theta_min 1.085
_diffrn_source 'Enraf Nonius FR590'
_diffrn_standards_number 0
_exptl_absorpt_coefficient_mu 2.36
_exptl_absorpt_correction_T_max 0.3941
_exptl_absorpt_correction_T_min 0.3426
_exptl_absorpt_correction_type multi-scan
_exptl_absorpt_process_details
;
        [c.f. r.h. blessing, acta cryst. (1995), a51, 33-38]
;
_exptl_crystal_colour brown
_exptl_crystal_density_diffrn 1.315
_exptl_crystal_density_method 'not measured'
_exptl_crystal_description needle
_exptl_crystal_F_000 1288
_exptl_crystal_recrystallization_method 'Re-crystallisation from solvent'
_exptl_crystal_size_max 0.4
_exptl_crystal_size_mid 0.3
_exptl_crystal_size_min 0.2
_refine_diff_density_max 1.099
_refine_diff_density_min -0.908
_refine_diff_density_rms 0.061
_refine_ls_extinction_method none
_refine_ls_goodness_of_fit_ref 1.03
_refine_ls_hydrogen_treatment mixed
_refine_ls_matrix_type full
_refine_ls_number_constraints 0
_refine_ls_number_parameters 711
_refine_ls_number_reflns 12256
_refine_ls_number_restraints 0
_refine_ls_restrained_S_all 1.03
_refine_ls_R_factor_all 0.0308
_refine_ls_R_factor_gt 0.0259
_refine_ls_shift/su_max 0.005
_refine_ls_shift/su_mean 0
_refine_ls_structure_factor_coef Fsqd
_refine_ls_weighting_details 'w=1/[\s^2^(Fo^2^)+(0.0252P)^2^+2.1584P] where P=(Fo^2^+2Fc^2^)/3'
_refine_ls_weighting_scheme calc
_refine_ls_wR_factor_gt 0.0588
_refine_ls_wR_factor_ref 0.0618
_reflns_Friedel_coverage 0
_reflns_number_gt 11123
_reflns_number_total 12256
_reflns_threshold_expression 'I > 2\s(I)'
_cod_data_source_file c7dt00029d2.cif
_cod_data_source_block 4
_cod_depositor_comments 'Adding full bibliography for 7042467--7042468.cif.'
_cod_database_code 7042468
_shelx_estimated_absorpt_t_min 0.452
_shelx_estimated_absorpt_t_max 0.65

loop_
_symmetry_equiv_pos_as_xyz
'x, y, z'
'-x, -y, -z'

loop_
_atom_site_label
_atom_site_type_symbol
_atom_site_fract_x
_atom_site_fract_y
_atom_site_fract_z
_atom_site_U_iso_or_equiv
_atom_site_adp_type
_atom_site_occupancy
_atom_site_site_symmetry_order
_atom_site_calc_flag
_atom_site_refinement_flags_posn
_atom_site_refinement_flags_adp
_atom_site_refinement_flags_occupancy
_atom_site_disorder_assembly
_atom_site_disorder_group
Pt1 Pt 0.97884(2) 0.76034(2) 0.74872(2) 0.03271(4) Uani 1 1 d . . . . .
S1 S 1.40634(8) 0.22697(4) 0.80056(4) 0.04448(17) Uani 1 1 d . . . . .
S2 S 0.90748(9) 1.33144(4) 0.68995(4) 0.04764(18) Uani 1 1 d . . . . .
N1 N 1.2543(3) 0.78576(16) 0.81294(15) 0.0556(7) Uani 1 1 d . . . . .
N2 N 1.1341(3) 0.20707(14) 0.83891(12) 0.0439(6) Uani 1 1 d . . . . .
N4 N 0.6993(3) 0.73314(15) 0.68802(14) 0.0506(6) Uani 1 1 d . . . . .
N3 N 0.6684(2) 1.29781(12) 0.65435(12) 0.0386(5) Uani 1 1 d . . . . .
C1 C 1.1518(3) 0.77763(16) 0.78999(14) 0.0410(6) Uani 1 1 d . . . . .
C2 C 0.8033(3) 0.74222(15) 0.70873(14) 0.0395(6) Uani 1 1 d . . . . .
C3 C 1.0279(3) 0.64698(16) 0.76240(13) 0.0370(6) Uani 1 1 d . . . . .
C4 C 1.0632(3) 0.57983(16) 0.77229(14) 0.0376(6) Uani 1 1 d . . . . .
C5 C 1.1069(3) 0.49981(15) 0.78521(13) 0.0346(6) Uani 1 1 d . . . . .
C6 C 1.2488(3) 0.47488(16) 0.76754(16) 0.0436(7) Uani 1 1 d . . . . .
H6 H 1.3175 0.5106 0.7485 0.052 Uiso 1 1 calc R U . . .
C7 C 1.2882(3) 0.39713(16) 0.77812(15) 0.0413(6) Uani 1 1 d . . . . .
H7 H 1.3831 0.3813 0.7656 0.05 Uiso 1 1 calc R U . . .
C8 C 1.1880(3) 0.34271(15) 0.80720(13) 0.0339(6) Uani 1 1 d . . . . .
C9 C 1.0472(3) 0.36792(16) 0.82643(13) 0.0366(6) Uani 1 1 d . . . . .
H9 H 0.979 0.3324 0.8468 0.044 Uiso 1 1 calc R U . . .
C10 C 1.0076(3) 0.44502(16) 0.81552(14) 0.0388(6) Uani 1 1 d . . . . .
H10 H 0.9129 0.4607 0.8286 0.047 Uiso 1 1 calc R U . . .
C11 C 1.2264(3) 0.26014(15) 0.81697(13) 0.0347(6) Uani 1 1 d . . . . .
C12 C 1.2027(3) 0.13436(16) 0.84448(14) 0.0396(6) Uani 1 1 d . . . . .
C13 C 1.3503(3) 0.13383(16) 0.82746(14) 0.0390(6) Uani 1 1 d . . . . .
C14 C 1.4333(4) 0.06534(19) 0.83250(16) 0.0513(8) Uani 1 1 d . . . . .
H14 H 1.5324 0.0656 0.8227 0.062 Uiso 1 1 calc R U . . .
C15 C 1.3643(4) -0.00219(18) 0.85230(17) 0.0540(8) Uani 1 1 d . . . . .
H15 H 1.4174 -0.0485 0.8552 0.065 Uiso 1 1 calc R U . . .
C16 C 1.2171(4) -0.00276(19) 0.86813(19) 0.0599(9) Uani 1 1 d . . . . .
H16 H 1.1728 -0.0495 0.8809 0.072 Uiso 1 1 calc R U . . .
C17 C 1.1350(4) 0.06499(18) 0.86520(18) 0.0534(8) Uani 1 1 d . . . . .
H17 H 1.0362 0.0643 0.8769 0.064 Uiso 1 1 calc R U . . .
C18 C 0.9345(3) 0.87405(16) 0.73466(14) 0.0378(6) Uani 1 1 d . . . . .
C19 C 0.9093(3) 0.94257(16) 0.72351(14) 0.0394(6) Uani 1 1 d . . . . .
C20 C 0.8789(3) 1.02377(15) 0.71006(13) 0.0367(6) Uani 1 1 d . . . . .
C21 C 0.9837(3) 1.07654(17) 0.70971(16) 0.0472(7) Uani 1 1 d . . . . .
H21 H 1.0748 1.0585 0.7175 0.057 Uiso 1 1 calc R U . . .
C22 C 0.9544(3) 1.15464(17) 0.69811(17) 0.0481(7) Uani 1 1 d . . . . .
H22 H 1.0259 1.1885 0.6983 0.058 Uiso 1 1 calc R U . . .
C23 C 0.8186(3) 1.18384(15) 0.68598(13) 0.0347(6) Uani 1 1 d . . . . .
C24 C 0.7135(3) 1.13139(15) 0.68618(14) 0.0366(6) Uani 1 1 d . . . . .
H24 H 0.6225 1.1495 0.6782 0.044 Uiso 1 1 calc R U . . .
C25 C 0.7432(3) 1.05313(15) 0.69802(14) 0.0386(6) Uani 1 1 d . . . . .
H25 H 0.6716 1.0193 0.698 0.046 Uiso 1 1 calc R U . . .
C26 C 0.7849(3) 1.26687(15) 0.67475(13) 0.0362(6) Uani 1 1 d . . . . .
C27 C 0.7893(3) 1.40672(16) 0.66822(14) 0.0401(6) Uani 1 1 d . . . . .
C28 C 0.8034(4) 1.48545(16) 0.66809(15) 0.0470(7) Uani 1 1 d . . . . .
H28 H 0.8845 1.504 0.6804 0.056 Uiso 1 1 calc R U . . .
C29 C 0.6941(4) 1.53427(17) 0.64924(16) 0.0520(8) Uani 1 1 d . . . . .
H29 H 0.7003 1.5869 0.6495 0.062 Uiso 1 1 calc R U . . .
C30 C 0.5740(4) 1.50673(18) 0.62974(18) 0.0573(9) Uani 1 1 d . . . . .
H30 H 0.5019 1.5414 0.6165 0.069 Uiso 1 1 calc R U . . .
C31 C 0.5591(3) 1.42921(17) 0.62957(17) 0.0508(8) Uani 1 1 d . . . . .
H31 H 0.4784 1.4114 0.6161 0.061 Uiso 1 1 calc R U . . .
C32 C 0.6681(3) 1.37799(15) 0.65014(14) 0.0386(6) Uani 1 1 d . . . . .
C33 C 1.3968(3) 0.78802(16) 0.49261(13) 0.0375(6) Uani 1 1 d . . . . .
H33A H 1.3717 0.7671 0.452 0.045 Uiso 1 1 calc R U . . .
H33B H 1.4305 0.8393 0.4758 0.045 Uiso 1 1 calc R U . . .
C34 C 1.5194(3) 0.73855(17) 0.51891(15) 0.0442(7) Uani 1 1 d . . . . .
H34A H 1.4904 0.686 0.5329 0.053 Uiso 1 1 calc R U . . .
H34B H 1.5451 0.7576 0.5602 0.053 Uiso 1 1 calc R U . . .
C35 C 1.6476(3) 0.74065(19) 0.45973(16) 0.0486(7) Uani 1 1 d . . . . .
H35A H 1.62 0.7232 0.4181 0.058 Uiso 1 1 calc R U . . .
H35B H 1.6768 0.7933 0.4466 0.058 Uiso 1 1 calc R U . . .
C36 C 1.7729(4) 0.6906(2) 0.4822(2) 0.0700(10) Uani 1 1 d . . . . .
H36A H 1.851 0.6935 0.4436 0.105 Uiso 1 1 calc R U . . .
H36B H 1.8018 0.7083 0.5228 0.105 Uiso 1 1 calc R U . . .
H36C H 1.745 0.6382 0.4943 0.105 Uiso 1 1 calc R U . . .
C38 C 1.2092(3) 0.71589(15) 0.57864(15) 0.0406(6) Uani 1 1 d . . . . .
H38A H 1.2813 0.6892 0.6046 0.049 Uiso 1 1 calc R U . . .
H38B H 1.1239 0.7228 0.6128 0.049 Uiso 1 1 calc R U . . .
C39 C 1.1752(4) 0.6654(2) 0.52635(19) 0.0662(10) Uani 1 1 d . . . . .
H39A H 1.2566 0.6586 0.4899 0.079 Uiso 1 1 calc R U . A 1
H39B H 1.0941 0.6864 0.5039 0.079 Uiso 1 1 calc R U . A 1
C42 C 1.1525(3) 0.84056(16) 0.50581(13) 0.0366(6) Uani 1 1 d . . . . .
H42A H 1.1919 0.8893 0.4841 0.044 Uiso 1 1 calc R U . . .
H42B H 1.1369 0.8125 0.4676 0.044 Uiso 1 1 calc R U . . .
C43 C 1.0097(3) 0.85652(18) 0.54997(14) 0.0422(7) Uani 1 1 d . . . . .
H43A H 1.0225 0.8887 0.5857 0.051 Uiso 1 1 calc R U . . .
H43B H 0.9718 0.8084 0.5744 0.051 Uiso 1 1 calc R U . . .
C44 C 0.9037(3) 0.89661(17) 0.50374(15) 0.0428(7) Uani 1 1 d . . . . .
H44A H 0.8898 0.8642 0.4684 0.051 Uiso 1 1 calc R U . . .
H44B H 0.942 0.9445 0.4788 0.051 Uiso 1 1 calc R U . . .
C45 C 0.7606(3) 0.91344(18) 0.54847(16) 0.0494(7) Uani 1 1 d . . . . .
H45A H 0.6959 0.9387 0.5181 0.074 Uiso 1 1 calc R U . . .
H45B H 0.7219 0.866 0.5725 0.074 Uiso 1 1 calc R U . . .
H45C H 0.7739 0.9462 0.583 0.074 Uiso 1 1 calc R U . . .
C46 C 1.2901(3) 0.83499(15) 0.60835(13) 0.0333(6) Uani 1 1 d . . . . .
H46A H 1.205 0.8324 0.6438 0.04 Uiso 1 1 calc R U . . .
H46B H 1.3662 0.8061 0.6299 0.04 Uiso 1 1 calc R U . . .
C47 C 1.3303(3) 0.91816(15) 0.59076(14) 0.0367(6) Uani 1 1 d . . . . .
H47A H 1.2548 0.9482 0.5697 0.044 Uiso 1 1 calc R U . . .
H47B H 1.4169 0.9218 0.5563 0.044 Uiso 1 1 calc R U . . .
C48 C 1.3537(3) 0.95037(16) 0.65764(14) 0.0416(6) Uani 1 1 d . . . . .
H48A H 1.2691 0.9434 0.6931 0.05 Uiso 1 1 calc R U . . .
H48B H 1.4329 0.922 0.677 0.05 Uiso 1 1 calc R U . . .
C49 C 1.3852(4) 1.03516(17) 0.64247(17) 0.0502(7) Uani 1 1 d . . . . .
H49A H 1.3994 1.0536 0.6857 0.075 Uiso 1 1 calc R U . . .
H49B H 1.4699 1.0421 0.608 0.075 Uiso 1 1 calc R U . . .
H49C H 1.3063 1.0635 0.6241 0.075 Uiso 1 1 calc R U . . .
C50 C 0.7700(3) 0.79075(16) 0.92439(13) 0.0354(6) Uani 1 1 d . . . . .
H50A H 0.8524 0.7848 0.8883 0.043 Uiso 1 1 calc R U . . .
H50B H 0.6944 0.817 0.9006 0.043 Uiso 1 1 calc R U . . .
C51 C 0.8090(3) 0.84193(18) 0.97584(15) 0.0454(7) Uani 1 1 d . . . . .
H51A H 0.7279 0.8486 1.0125 0.054 Uiso 1 1 calc R U . . .
H51B H 0.8874 0.8177 0.9987 0.054 Uiso 1 1 calc R U . . .
C52 C 0.8520(3) 0.91993(19) 0.93643(18) 0.0525(8) Uani 1 1 d . . . . .
H52A H 0.8953 0.9473 0.9678 0.063 Uiso 1 1 calc R U . . .
H52B H 0.9238 0.912 0.8958 0.063 Uiso 1 1 calc R U . . .
C53 C 0.7299(4) 0.9698(2) 0.9104(2) 0.0725(11) Uani 1 1 d . . . . .
H53A H 0.7653 1.0179 0.8862 0.109 Uiso 1 1 calc R U . . .
H53B H 0.6878 0.9439 0.8782 0.109 Uiso 1 1 calc R U . . .
H53C H 0.6593 0.9792 0.9503 0.109 Uiso 1 1 calc R U . . .
C54 C 0.5888(3) 0.71664(18) 1.01240(13) 0.0398(6) Uani 1 1 d . . . . .
H54A H 0.5567 0.6651 1.0291 0.048 Uiso 1 1 calc R U . . .
H54B H 0.6155 0.7373 1.0527 0.048 Uiso 1 1 calc R U . . .
C55 C 0.4640(3) 0.76574(18) 0.98768(15) 0.0434(7) Uani 1 1 d . . . . .
H55A H 0.4371 0.7467 0.9466 0.052 Uiso 1 1 calc R U . . .
H55B H 0.4923 0.8184 0.9735 0.052 Uiso 1 1 calc R U . . .
C56 C 0.3370(3) 0.7637(2) 1.04715(17) 0.0527(8) Uani 1 1 d . . . . .
H56A H 0.3088 0.711 1.061 0.063 Uiso 1 1 calc R U . . .
H56B H 0.3649 0.7821 1.0883 0.063 Uiso 1 1 calc R U . . .
C57 C 0.2104(3) 0.8130(2) 1.02459(19) 0.0605(9) Uani 1 1 d . . . . .
H57A H 0.1327 0.8102 1.0634 0.091 Uiso 1 1 calc R U . . .
H57B H 0.2374 0.8654 1.0117 0.091 Uiso 1 1 calc R U . . .
H57C H 0.1812 0.7944 0.9844 0.091 Uiso 1 1 calc R U . . .
C58 C 0.6903(3) 0.67105(15) 0.89577(13) 0.0327(5) Uani 1 1 d . . . . .
H58A H 0.6139 0.7003 0.8748 0.039 Uiso 1 1 calc R U . . .
H58B H 0.7744 0.6731 0.8597 0.039 Uiso 1 1 calc R U . . .
C59 C 0.6484(3) 0.58795(16) 0.91368(14) 0.0383(6) Uani 1 1 d . . . . .
H59A H 0.5622 0.5846 0.9484 0.046 Uiso 1 1 calc R U . . .
H59B H 0.7238 0.5573 0.9343 0.046 Uiso 1 1 calc R U . . .
C60 C 0.6232(3) 0.55705(16) 0.84653(15) 0.0406(6) Uani 1 1 d . . . . .
H60A H 0.709 0.5622 0.8116 0.049 Uiso 1 1 calc R U . . .
H60B H 0.5471 0.5878 0.8267 0.049 Uiso 1 1 calc R U . . .
C61 C 0.5837(3) 0.47309(18) 0.86015(18) 0.0521(8) Uani 1 1 d . . . . .
H61A H 0.5689 0.4563 0.8163 0.078 Uiso 1 1 calc R U . . .
H61B H 0.6596 0.4422 0.8789 0.078 Uiso 1 1 calc R U . . .
H61C H 0.4976 0.4678 0.8939 0.078 Uiso 1 1 calc R U . . .
C62 C 0.8350(3) 0.66568(17) 0.99512(13) 0.0380(6) Uani 1 1 d . . . . .
H62A H 0.7967 0.6171 1.0181 0.046 Uiso 1 1 calc R U . . .
H62B H 0.8553 0.6941 1.0322 0.046 Uiso 1 1 calc R U . . .
C63 C 0.9748(3) 0.64911(19) 0.94733(14) 0.0428(7) Uani 1 1 d . . . . .
H63A H 0.957 0.6175 0.9121 0.051 Uiso 1 1 calc R U . . .
H63B H 1.012 0.6971 0.9223 0.051 Uiso 1 1 calc R U . . .
C64 C 1.0848(3) 0.60803(18) 0.99020(15) 0.0415(6) Uani 1 1 d . . . . .
H64A H 1.0462 0.5608 1.0164 0.05 Uiso 1 1 calc R U . . .
H64B H 1.1046 0.6404 1.0245 0.05 Uiso 1 1 calc R U . . .
C65 C 1.2234(3) 0.5890(2) 0.94258(17) 0.0523(8) Uani 1 1 d . . . . .
H65A H 1.2903 0.5632 0.9714 0.079 Uiso 1 1 calc R U . . .
H65B H 1.2044 0.5563 0.9092 0.079 Uiso 1 1 calc R U . . .
H65C H 1.2627 0.6358 0.9172 0.079 Uiso 1 1 calc R U . . .
N5 N 1.2621(2) 0.79528(12) 0.54619(11) 0.0334(5) Uani 1 1 d . . . . .
N6 N 0.7214(2) 0.71086(13) 0.95710(10) 0.0331(5) Uani 1 1 d . . . . .
O1 O 1.5394(3) 0.83623(17) 0.80781(15) 0.0622(7) Uani 1 1 d . . . . .
O2 O 0.4204(3) 0.66202(16) 0.70544(16) 0.0593(6) Uani 1 1 d . . . . .
C40 C 1.1377(12) 0.5838(6) 0.5778(5) 0.044(2) Uani 0.474(9) 1 d . . P B 1
H40A H 1.2152 0.5679 0.6048 0.052 Uiso 0.474(9) 1 calc R U P B 1
H40B H 1.0517 0.5914 0.6113 0.052 Uiso 0.474(9) 1 calc R U P B 1
C41 C 1.1167(11) 0.5231(4) 0.5343(4) 0.083(4) Uani 0.474(9) 1 d . . P B 1
H41A H 1.095 0.4761 0.5648 0.124 Uiso 0.474(9) 1 calc R U P B 1
H41B H 1.0392 0.5387 0.5081 0.124 Uiso 0.474(9) 1 calc R U P B 1
H41C H 1.2024 0.5153 0.5016 0.124 Uiso 0.474(9) 1 calc R U P B 1
C40B C 1.0943(11) 0.5967(6) 0.5551(5) 0.054(2) Uani 0.526(9) 1 d . . P B 2
H40C H 1.0513 0.5784 0.5182 0.064 Uiso 0.526(9) 1 calc R U P B 2
H40D H 1.0192 0.6082 0.5933 0.064 Uiso 0.526(9) 1 calc R U P B 2
C41B C 1.2010(8) 0.5365(5) 0.5832(4) 0.063(2) Uani 0.526(9) 1 d . . P B 2
H41D H 1.1529 0.4901 0.6027 0.094 Uiso 0.526(9) 1 calc R U P B 2
H41E H 1.2746 0.5258 0.5449 0.094 Uiso 0.526(9) 1 calc R U P B 2
H41F H 1.2427 0.5555 0.6196 0.094 Uiso 0.526(9) 1 calc R U P B 2
H3 H 0.368(4) 0.679(2) 0.735(2) 0.073(14) Uiso 1 1 d . . . . .
H1 H 1.462(5) 0.825(2) 0.807(2) 0.074(14) Uiso 1 1 d . . . . .
H4 H 0.489(5) 0.686(2) 0.702(2) 0.077(15) Uiso 1 1 d . . . . .
H2 H 1.591(5) 0.825(3) 0.774(2) 0.083(15) Uiso 1 1 d . . . . .

loop_
_atom_site_aniso_label
_atom_site_aniso_U_11
_atom_site_aniso_U_22
_atom_site_aniso_U_33
_atom_site_aniso_U_23
_atom_site_aniso_U_13
_atom_site_aniso_U_12
Pt1 0.03933(6) 0.02683(6) 0.02792(6) 0.00041(4) 0.00274(4) 0.00206(4)
S1 0.0405(4) 0.0386(4) 0.0519(4) -0.0055(3) -0.0022(3) 0.0051(3)
S2 0.0529(4) 0.0331(4) 0.0601(5) -0.0095(3) -0.0134(4) -0.0068(3)
N1 0.0579(17) 0.0537(17) 0.0558(16) -0.0004(13) -0.0137(13) -0.0079(14)
N2 0.0490(14) 0.0349(13) 0.0438(13) 0.0003(11) -0.0026(11) 0.0071(11)
N4 0.0540(16) 0.0471(15) 0.0524(15) -0.0053(12) -0.0125(13) -0.0062(13)
N3 0.0459(13) 0.0251(11) 0.0438(13) -0.0055(10) -0.0037(10) 0.0012(10)
C1 0.0506(17) 0.0338(15) 0.0337(14) 0.0041(11) 0.0009(12) -0.0005(13)
C2 0.0544(18) 0.0274(14) 0.0319(13) 0.0014(11) 0.0030(12) 0.0014(13)
C3 0.0435(15) 0.0335(15) 0.0305(13) 0.0001(11) 0.0002(11) 0.0023(12)
C4 0.0443(15) 0.0342(15) 0.0322(13) -0.0025(11) -0.0020(11) 0.0017(12)
C5 0.0429(15) 0.0307(14) 0.0302(13) -0.0031(11) -0.0084(11) 0.0045(12)
C6 0.0411(15) 0.0349(15) 0.0534(17) -0.0039(13) -0.0040(13) -0.0020(13)
C7 0.0325(14) 0.0379(16) 0.0532(17) -0.0084(13) -0.0056(12) 0.0040(12)
C8 0.0401(14) 0.0324(14) 0.0299(13) -0.0056(11) -0.0083(11) 0.0043(12)
C9 0.0407(15) 0.0329(14) 0.0342(13) -0.0017(11) -0.0025(11) 0.0008(12)
C10 0.0378(14) 0.0377(15) 0.0372(14) -0.0014(12) 0.0000(11) 0.0057(12)
C11 0.0415(15) 0.0325(14) 0.0309(13) -0.0064(11) -0.0078(11) 0.0037(12)
C12 0.0454(16) 0.0347(15) 0.0372(14) -0.0023(12) -0.0065(12) 0.0068(13)
C13 0.0511(17) 0.0337(15) 0.0316(13) -0.0050(11) -0.0049(12) 0.0019(13)
C14 0.0515(18) 0.0497(19) 0.0484(17) -0.0044(15) -0.0016(14) 0.0130(15)
C15 0.071(2) 0.0345(16) 0.0532(18) -0.0034(14) -0.0077(16) 0.0178(16)
C16 0.070(2) 0.0353(17) 0.072(2) 0.0041(16) -0.0136(18) -0.0032(16)
C17 0.0492(18) 0.0402(17) 0.067(2) 0.0054(15) -0.0074(15) -0.0012(14)
C18 0.0426(15) 0.0353(16) 0.0333(13) -0.0030(11) -0.0012(11) 0.0020(12)
C19 0.0502(16) 0.0340(16) 0.0329(13) -0.0052(11) -0.0049(12) 0.0045(13)
C20 0.0486(16) 0.0302(14) 0.0304(13) -0.0057(11) -0.0036(11) 0.0043(12)
C21 0.0453(17) 0.0368(16) 0.0608(19) -0.0070(14) -0.0143(14) 0.0052(13)
C22 0.0445(17) 0.0385(16) 0.0642(19) -0.0119(14) -0.0116(14) -0.0048(14)
C23 0.0465(15) 0.0258(13) 0.0321(13) -0.0065(10) -0.0056(11) 0.0000(12)
C24 0.0391(14) 0.0316(14) 0.0395(14) -0.0073(11) -0.0063(11) 0.0007(12)
C25 0.0471(16) 0.0290(14) 0.0408(14) -0.0083(11) -0.0071(12) -0.0014(12)
C26 0.0455(16) 0.0295(14) 0.0334(13) -0.0071(11) -0.0021(11) -0.0034(12)
C27 0.0505(16) 0.0325(14) 0.0353(14) -0.0076(11) 0.0039(12) -0.0048(13)
C28 0.066(2) 0.0315(15) 0.0419(16) -0.0076(12) 0.0021(14) -0.0113(15)
C29 0.076(2) 0.0261(15) 0.0481(17) -0.0074(13) 0.0121(16) -0.0077(15)
C30 0.067(2) 0.0314(16) 0.066(2) -0.0030(15) 0.0066(17) 0.0110(15)
C31 0.0499(18) 0.0363(16) 0.063(2) -0.0050(14) -0.0017(15) 0.0021(14)
C32 0.0469(16) 0.0274(14) 0.0382(14) -0.0060(11) 0.0052(12) -0.0007(12)
C33 0.0388(14) 0.0394(15) 0.0320(13) -0.0050(11) 0.0056(11) -0.0113(12)
C34 0.0429(16) 0.0421(16) 0.0428(15) -0.0003(13) 0.0057(12) -0.0049(13)
C35 0.0421(16) 0.0492(18) 0.0507(17) -0.0073(14) 0.0074(13) -0.0062(14)
C36 0.053(2) 0.068(2) 0.077(2) -0.002(2) 0.0170(18) 0.0082(18)
C38 0.0428(15) 0.0326(14) 0.0425(15) -0.0038(12) 0.0085(12) -0.0106(12)
C39 0.078(2) 0.056(2) 0.063(2) -0.0222(17) 0.0205(18) -0.0362(19)
C42 0.0381(14) 0.0419(15) 0.0295(13) -0.0019(11) -0.0035(11) -0.0102(12)
C43 0.0418(15) 0.0492(17) 0.0343(14) -0.0017(13) -0.0048(12) -0.0018(13)
C44 0.0455(16) 0.0428(16) 0.0390(15) 0.0030(12) -0.0086(12) -0.0065(13)
C45 0.0472(17) 0.0480(18) 0.0511(17) 0.0027(14) -0.0112(14) 0.0020(14)
C46 0.0390(14) 0.0327(14) 0.0274(12) -0.0018(10) -0.0042(10) -0.0023(11)
C47 0.0407(15) 0.0345(14) 0.0352(14) -0.0001(11) -0.0092(11) -0.0038(12)
C48 0.0515(17) 0.0385(16) 0.0375(14) -0.0036(12) -0.0155(12) -0.0038(13)
C49 0.063(2) 0.0404(17) 0.0525(18) -0.0067(14) -0.0230(15) -0.0070(15)
C50 0.0306(13) 0.0424(15) 0.0327(13) -0.0048(11) -0.0035(10) -0.0004(12)
C51 0.0426(16) 0.0557(19) 0.0399(15) -0.0102(14) -0.0095(12) -0.0003(14)
C52 0.0524(18) 0.055(2) 0.0542(18) -0.0143(16) -0.0106(15) -0.0100(16)
C53 0.082(3) 0.049(2) 0.092(3) -0.012(2) -0.028(2) -0.002(2)
C54 0.0335(14) 0.0536(18) 0.0291(13) -0.0034(12) 0.0029(10) 0.0002(13)
C55 0.0339(14) 0.0500(17) 0.0428(15) -0.0028(13) 0.0009(12) 0.0028(13)
C56 0.0349(15) 0.067(2) 0.0521(18) -0.0078(16) 0.0022(13) 0.0052(15)
C57 0.0368(17) 0.067(2) 0.073(2) -0.0119(18) 0.0024(15) 0.0089(16)
C58 0.0299(13) 0.0383(15) 0.0292(12) -0.0025(11) -0.0050(10) 0.0012(11)
C59 0.0353(14) 0.0417(16) 0.0357(14) 0.0013(12) -0.0042(11) -0.0008(12)
C60 0.0403(15) 0.0398(16) 0.0412(15) -0.0011(12) -0.0083(12) -0.0008(12)
C61 0.0477(17) 0.0468(18) 0.0616(19) -0.0045(15) -0.0075(15) -0.0081(15)
C62 0.0343(14) 0.0501(17) 0.0279(13) 0.0002(12) -0.0060(10) 0.0028(12)
C63 0.0321(14) 0.0585(19) 0.0335(14) 0.0021(13) -0.0024(11) 0.0084(13)
C64 0.0372(15) 0.0465(17) 0.0394(15) 0.0021(13) -0.0096(12) 0.0040(13)
C65 0.0367(15) 0.066(2) 0.0516(18) -0.0022(16) -0.0087(13) 0.0132(15)
N5 0.0364(11) 0.0334(12) 0.0290(10) -0.0023(9) 0.0000(9) -0.0076(10)
N6 0.0275(10) 0.0432(13) 0.0266(10) -0.0022(9) -0.0013(8) 0.0024(9)
O1 0.0494(15) 0.0791(19) 0.0653(17) -0.0314(14) -0.0214(13) 0.0223(14)
O2 0.0485(15) 0.0546(15) 0.0743(18) -0.0139(13) -0.0072(13) 0.0077(13)
C40 0.061(7) 0.030(5) 0.038(5) -0.001(4) 0.001(4) -0.014(5)
C41 0.130(8) 0.056(5) 0.060(5) -0.025(4) 0.025(5) -0.050(5)
C40B 0.058(5) 0.046(5) 0.057(6) 0.010(4) -0.019(4) -0.015(4)
C41B 0.071(5) 0.050(5) 0.065(5) -0.002(4) -0.007(4) -0.005(4)

loop_
_atom_type_symbol
_atom_type_description
_atom_type_scat_dispersion_real
_atom_type_scat_dispersion_imag
_atom_type_scat_source
C C 0.0033 0.0016 'International Tables Vol C Tables 4.2.6.8 and 6.1.1.4'
H H 0 0 'International Tables Vol C Tables 4.2.6.8 and 6.1.1.4'
N N 0.0061 0.0033 'International Tables Vol C Tables 4.2.6.8 and 6.1.1.4'
Pt Pt -1.7033 8.3905 'International Tables Vol C Tables 4.2.6.8 and 6.1.1.4'
S S 0.1246 0.1234 'International Tables Vol C Tables 4.2.6.8 and 6.1.1.4'
O O 0.0106 0.006 'International Tables Vol C Tables 4.2.6.8 and 6.1.1.4'

loop_
_geom_angle_atom_site_label_1
_geom_angle_atom_site_label_2
_geom_angle_atom_site_label_3
_geom_angle
C1 Pt1 C2 179.09(10)
C1 Pt1 C18 90.33(11)
C2 Pt1 C18 89.98(11)
C1 Pt1 C3 88.59(11)
C2 Pt1 C3 91.11(11)
C18 Pt1 C3 178.71(11)
C13 S1 C11 88.49(13)
C27 S2 C26 89.03(14)
C11 N2 C12 110.5(2)
C26 N3 C32 110.6(2)
N1 C1 Pt1 177.9(3)
N4 C2 Pt1 177.2(3)
C4 C3 Pt1 176.6(3)
C3 C4 C5 178.9(3)
C10 C5 C6 118.2(2)
C10 C5 C4 120.6(2)
C6 C5 C4 121.2(3)
C7 C6 C5 120.5(3)
C6 C7 C8 120.9(3)
C7 C8 C9 118.5(2)
C7 C8 C11 121.9(2)
C9 C8 C11 119.6(2)
C10 C9 C8 120.6(3)
C9 C10 C5 121.3(3)
N2 C11 C8 123.7(2)
N2 C11 S1 115.6(2)
C8 C11 S1 120.7(2)
C13 C12 C17 119.5(3)
C13 C12 N2 115.2(3)
C17 C12 N2 125.3(3)
C12 C13 C14 121.5(3)
C12 C13 S1 110.1(2)
C14 C13 S1 128.4(2)
C15 C14 C13 117.9(3)
C14 C15 C16 121.3(3)
C17 C16 C15 120.9(3)
C16 C17 C12 118.8(3)
C19 C18 Pt1 177.6(2)
C18 C19 C20 179.7(3)
C25 C20 C21 117.7(3)
C25 C20 C19 121.3(3)
C21 C20 C19 121.0(3)
C22 C21 C20 121.3(3)
C21 C22 C23 120.9(3)
C24 C23 C22 118.1(2)
C24 C23 C26 120.3(2)
C22 C23 C26 121.7(3)
C25 C24 C23 120.9(3)
C24 C25 C20 121.2(3)
N3 C26 C23 124.8(2)
N3 C26 S2 115.7(2)
C23 C26 S2 119.5(2)
C32 C27 C28 121.7(3)
C32 C27 S2 109.7(2)
C28 C27 S2 128.6(2)
C29 C28 C27 117.8(3)
C28 C29 C30 121.1(3)
C31 C30 C29 121.5(3)
C30 C31 C32 118.4(3)
C27 C32 C31 119.4(3)
C27 C32 N3 115.0(3)
C31 C32 N3 125.6(3)
C34 C33 N5 116.5(2)
C33 C34 C35 109.5(2)
C36 C35 C34 112.1(3)
C39 C38 N5 115.5(2)
C40B C39 C38 117.5(5)
C38 C39 C40 102.2(4)
C43 C42 N5 115.3(2)
C42 C43 C44 111.3(2)
C43 C44 C45 111.2(2)
C47 C46 N5 116.2(2)
C46 C47 C48 110.5(2)
C49 C48 C47 111.7(2)
C51 C50 N6 116.0(2)
C52 C51 C50 110.3(2)
C53 C52 C51 114.4(3)
C55 C54 N6 116.0(2)
C54 C55 C56 110.5(2)
C57 C56 C55 112.0(3)
C59 C58 N6 116.6(2)
C58 C59 C60 109.7(2)
C59 C60 C61 112.7(2)
N6 C62 C63 114.9(2)
C64 C63 C62 111.3(2)
C63 C64 C65 111.7(2)
C42 N5 C33 106.38(19)
C42 N5 C46 111.5(2)
C33 N5 C46 111.26(19)
C42 N5 C38 111.0(2)
C33 N5 C38 110.7(2)
C46 N5 C38 106.01(19)
C62 N6 C54 106.71(19)
C62 N6 C58 111.0(2)
C54 N6 C58 110.88(19)
C62 N6 C50 111.5(2)
C54 N6 C50 110.6(2)
C58 N6 C50 106.14(18)
C41 C40 C39 110.3(7)
C39 C40B C41B 106.2(7)

loop_
_geom_bond_atom_site_label_1
_geom_bond_atom_site_label_2
_geom_bond_distance
Pt1 C1 1.987(3)
Pt1 C2 2.000(3)
Pt1 C18 2.005(3)
Pt1 C3 2.007(3)
S1 C13 1.737(3)
S1 C11 1.764(3)
S2 C27 1.730(3)
S2 C26 1.756(3)
N1 C1 1.153(4)
N2 C11 1.301(4)
N2 C12 1.395(3)
N4 C2 1.148(4)
N3 C26 1.294(4)
N3 C32 1.399(3)
C3 C4 1.203(4)
C4 C5 1.439(4)
C5 C10 1.393(4)
C5 C6 1.394(4)
C6 C7 1.389(4)
C7 C8 1.390(4)
C8 C9 1.391(4)
C8 C11 1.467(4)
C9 C10 1.379(4)
C12 C13 1.387(4)
C12 C17 1.393(4)
C13 C14 1.397(4)
C14 C15 1.370(5)
C15 C16 1.383(5)
C16 C17 1.381(4)
C18 C19 1.208(4)
C19 C20 1.433(4)
C20 C25 1.399(4)
C20 C21 1.400(4)
C21 C22 1.377(4)
C22 C23 1.399(4)
C23 C24 1.398(4)
C23 C26 1.467(4)
C24 C25 1.380(4)
C27 C32 1.394(4)
C27 C28 1.396(4)
C28 C29 1.366(5)
C29 C30 1.387(5)
C30 C31 1.377(4)
C31 C32 1.397(4)
C33 C34 1.517(4)
C33 N5 1.520(3)
C34 C35 1.527(4)
C35 C36 1.516(5)
C38 C39 1.507(4)
C38 N5 1.529(3)
C39 C40B 1.467(10)
C39 C40 1.650(10)
C42 C43 1.514(4)
C42 N5 1.515(3)
C43 C44 1.522(4)
C44 C45 1.523(4)
C46 C47 1.512(3)
C46 N5 1.523(3)
C47 C48 1.521(4)
C48 C49 1.517(4)
C50 C51 1.520(4)
C50 N6 1.525(3)
C51 C52 1.519(4)
C52 C53 1.514(5)
C54 C55 1.520(4)
C54 N6 1.520(3)
C55 C56 1.522(4)
C56 C57 1.520(4)
C58 C59 1.516(4)
C58 N6 1.521(3)
C59 C60 1.519(4)
C60 C61 1.522(4)
C62 N6 1.519(3)
C62 C63 1.526(4)
C63 C64 1.517(4)
C64 C65 1.525(4)
C40 C41 1.480(13)
C40B C41B 1.522(12)
